data_4073299
loop_
_publ_author_name
'Chernyshova, Eleonora S.'
'Goddard, Richard'
'P\"orschke, Klaus-Richard'

_publ_section_title
;
 Mononuclear NHC&#x2212;Pd&#x2212;\p-Allyl Complexes Containing Weakly
 Coordinating Ligands
;
_journal_issue 13
_journal_name_full Organometallics
_journal_page_first 3236
_journal_paper_doi 10.1021/om0702274
_journal_volume 26
_journal_year 2007
_chemical_compound_source dichloromethane/pentane
_chemical_formula_moiety 'C31 H43 Cl2 N2 Pd 1+, P F6 1-, 2(C H2 Cl2)'
_chemical_formula_sum 'C33 H47 Cl6 F6 N2 P Pd'
_chemical_formula_weight 935.80
_chemical_melting_point ?
_chemical_name_systematic
; 
 1,3-bis(2,6-diisopropylphenyl)imidazol-2-ylidene-
 (dichloromethane-Cl)-(\h^3^-allyl)palladium hexafluorophosphate
 di-dichloromethane solvate
;
_space_group_IT_number 14
_symmetry_cell_setting monoclinic
_symmetry_Int_Tables_number 14
_symmetry_space_group_name_Hall '-P 2yn'
_symmetry_space_group_name_H-M 'P 1 21/n 1'
_atom_sites_solution_hydrogens geom
_atom_sites_solution_primary direct
_atom_sites_solution_secondary difmap
_cell_angle_alpha 90.0
_cell_angle_beta 93.908(1)
_cell_angle_gamma 90.0
_cell_formula_units_Z 4
_cell_length_a 12.7245(2)
_cell_length_b 24.8421(5)
_cell_length_c 12.9234(2)
_cell_measurement_reflns_used 372849
_cell_measurement_temperature 100
_cell_measurement_theta_max 31.51
_cell_measurement_theta_min 2.91
_cell_volume 4075.63(12)
_computing_cell_refinement 'Denzo / Scalepack (Otwinowski 1997)'
_computing_data_collection 'Collect software (Nonius, 1998)'
_computing_data_reduction 'Denzo / Scalepack (Otwinowski 1997)'
_computing_molecular_graphics 'DIAMOND (Crystal Impact GbR, 1999)'
_computing_structure_refinement 'SHELXL-97 (Sheldrick, 1997)'
_computing_structure_solution 'SHELXS-97 (Sheldrick, 1990)'
_diffrn_ambient_temperature 100
_diffrn_measured_fraction_theta_full 0.998
_diffrn_measured_fraction_theta_max 0.998
_diffrn_measurement_device_type 'Nonius KappaCCD'
_diffrn_measurement_method 'CCD \w-scan'
_diffrn_radiation_monochromator graphite
_diffrn_radiation_source '0.3 mm focus rotating anode'
_diffrn_radiation_type MoK\a
_diffrn_radiation_wavelength 0.71073
_diffrn_reflns_av_R_equivalents 0.0608
_diffrn_reflns_av_sigmaI/netI 0.0388
_diffrn_reflns_limit_h_max 18
_diffrn_reflns_limit_h_min -18
_diffrn_reflns_limit_k_max 36
_diffrn_reflns_limit_k_min -36
_diffrn_reflns_limit_l_max 18
_diffrn_reflns_limit_l_min -18
_diffrn_reflns_number 92230
_diffrn_reflns_theta_full 31.47
_diffrn_reflns_theta_max 31.47
_diffrn_reflns_theta_min 2.92
_diffrn_standards_decay_% 0.0
_diffrn_standards_number 0
_exptl_absorpt_coefficient_mu 0.942
_exptl_absorpt_correction_T_max 1.0
_exptl_absorpt_correction_T_min 0.9068
_exptl_absorpt_correction_type multi-scan
_exptl_absorpt_process_details 'Scalepack, Otwinowski (1997)'
_exptl_crystal_colour colourless
_exptl_crystal_density_diffrn 1.525
_exptl_crystal_density_meas ?
_exptl_crystal_density_method none
_exptl_crystal_description prism
_exptl_crystal_F_000 1904
_exptl_crystal_size_max 0.23
_exptl_crystal_size_mid 0.18
_exptl_crystal_size_min 0.06
_refine_diff_density_max 2.419
_refine_diff_density_min -1.175
_refine_diff_density_rms 0.116
_refine_ls_extinction_method none
_refine_ls_goodness_of_fit_ref 1.189
_refine_ls_hydrogen_treatment constr
_refine_ls_matrix_type full
_refine_ls_number_parameters 447
_refine_ls_number_reflns 13496
_refine_ls_number_restraints 0
_refine_ls_restrained_S_all 1.189
_refine_ls_R_factor_all 0.0762
_refine_ls_R_factor_gt 0.0610
_refine_ls_shift/su_max 0.000
_refine_ls_shift/su_mean 0.000
_refine_ls_structure_factor_coef Fsqd
_refine_ls_weighting_details 'calc w=1/[\s^2^(Fo^2^)+(0.0298P)^2^+13.5925P] where P=(Fo^2^+2Fc^2^)/3'
_refine_ls_weighting_scheme calc
_refine_ls_wR_factor_gt 0.1223
_refine_ls_wR_factor_ref 0.1275
_reflns_number_gt 11559
_reflns_number_total 13496
_reflns_threshold_expression I>2\s(I)
_cod_data_source_file om0702274si20070309_074405.cif
_cod_data_source_block 11c(PF6)
_cod_depositor_comments
;
The following automatic conversions were performed:

'_chemical_melting_point' value 'not measured' was changed to '?' -
the value is undefined or not given.

Automatic conversion script
Id: cif_fix_values 1715 2011-07-08 13:25:40Z adriana 

The following automatic conversions were performed:

'_exptl_crystal_density_meas' value 'none' was changed to '?' - the
value is perceived as not measured.

Automatic conversion script
Id: cif_fix_values 3008 2015-01-20 13:52:24Z robertas 
;
_cod_database_code 4073299

loop_
_symmetry_equiv_pos_as_xyz
'x, y, z'
'-x+1/2, y+1/2, -z+1/2'
'-x, -y, -z'
'x-1/2, -y-1/2, z-1/2'

loop_
_atom_site_label
_atom_site_type_symbol
_atom_site_fract_x
_atom_site_fract_y
_atom_site_fract_z
_atom_site_U_iso_or_equiv
_atom_site_adp_type
_atom_site_occupancy
_atom_site_symmetry_multiplicity
_atom_site_calc_flag
_atom_site_refinement_flags
_atom_site_disorder_assembly
_atom_site_disorder_group
C1 C 0.5173(3) 0.26177(15) 0.3313(3) 0.0294(8) Uani 1 1 d . A 1
H1A H 0.5500 0.2675 0.2665 0.035 Uiso 1 1 calc R A 1
H1B H 0.4737 0.2918 0.3502 0.035 Uiso 1 1 calc R A 1
C2A C 0.5787(4) 0.2398(2) 0.4086(4) 0.0246(13) Uani 0.720(12) 1 d P A 1
H2 H 0.6513 0.2306 0.3943 0.030 Uiso 0.720(12) 1 calc PR A 1
C2B C 0.5129(9) 0.2528(5) 0.4457(9) 0.021(3) Uiso 0.280(12) 1 d P A 2
C3 C 0.5381(3) 0.21720(18) 0.4968(3) 0.0353(9) Uani 1 1 d . A 1
H3A H 0.4981 0.2409 0.5389 0.042 Uiso 1 1 calc R A 1
H3B H 0.5835 0.1924 0.5368 0.042 Uiso 1 1 calc R A 1
C4 C 0.3946(2) 0.17488(11) 0.2038(2) 0.0131(5) Uani 1 1 d . A 1
C5 C 0.3079(2) 0.18773(12) 0.0470(2) 0.0170(5) Uani 1 1 d . A 1
H5 H 0.2629 0.2027 -0.0050 0.020 Uiso 1 1 calc R A 1
C6 C 0.3686(2) 0.14381(12) 0.0385(2) 0.0163(5) Uani 1 1 d . A 1
H6 H 0.3744 0.1227 -0.0203 0.020 Uiso 1 1 calc R A 1
C7 C 0.2688(2) 0.25188(11) 0.1878(2) 0.0142(5) Uani 1 1 d . A 1
C8 C 0.2996(2) 0.30401(11) 0.1609(2) 0.0154(5) Uani 1 1 d . A 1
C9 C 0.2392(3) 0.34662(12) 0.1951(3) 0.0195(6) Uani 1 1 d . A 1
H9 H 0.2575 0.3818 0.1793 0.023 Uiso 1 1 calc R A 1
C10 C 0.1523(3) 0.33751(13) 0.2520(3) 0.0211(6) Uani 1 1 d . A 1
H10 H 0.1123 0.3664 0.2727 0.025 Uiso 1 1 calc R A 1
C11 C 0.1249(3) 0.28538(13) 0.2784(2) 0.0198(6) Uani 1 1 d . A 1
H11 H 0.0669 0.2797 0.3172 0.024 Uiso 1 1 calc R A 1
C12 C 0.1832(2) 0.24145(12) 0.2472(2) 0.0169(5) Uani 1 1 d . A 1
C13 C 0.3911(2) 0.31555(12) 0.0941(2) 0.0179(5) Uani 1 1 d . A 1
H13 H 0.4372 0.2839 0.0967 0.021 Uiso 1 1 calc R A 1
C14 C 0.4570(3) 0.36423(13) 0.1328(3) 0.0246(7) Uani 1 1 d . A 1
H14A H 0.5135 0.3698 0.0884 0.037 Uiso 1 1 calc R A 1
H14B H 0.4854 0.3576 0.2023 0.037 Uiso 1 1 calc R A 1
H14C H 0.4131 0.3957 0.1318 0.037 Uiso 1 1 calc R A 1
C15 C 0.3512(3) 0.32439(14) -0.0190(3) 0.0235(7) Uani 1 1 d . A 1
H15A H 0.4098 0.3315 -0.0599 0.035 Uiso 1 1 calc R A 1
H15B H 0.3038 0.3545 -0.0233 0.035 Uiso 1 1 calc R A 1
H15C H 0.3149 0.2927 -0.0447 0.035 Uiso 1 1 calc R A 1
C16 C 0.1494(2) 0.18496(14) 0.2761(3) 0.0210(6) Uani 1 1 d . A 1
H16 H 0.2035 0.1598 0.2553 0.025 Uiso 1 1 calc R A 1
C17 C 0.0455(3) 0.16997(18) 0.2163(4) 0.0393(10) Uani 1 1 d . A 1
H17A H 0.0253 0.1343 0.2353 0.059 Uiso 1 1 calc R A 1
H17B H 0.0544 0.1713 0.1432 0.059 Uiso 1 1 calc R A 1
H17C H -0.0083 0.1950 0.2330 0.059 Uiso 1 1 calc R A 1
C18 C 0.1420(3) 0.17927(16) 0.3939(3) 0.0308(8) Uani 1 1 d . A 1
H18A H 0.1206 0.1433 0.4096 0.046 Uiso 1 1 calc R A 1
H18B H 0.0912 0.2044 0.4168 0.046 Uiso 1 1 calc R A 1
H18C H 0.2096 0.1865 0.4287 0.046 Uiso 1 1 calc R A 1
C19 C 0.4893(2) 0.09109(11) 0.1621(2) 0.0150(5) Uani 1 1 d . A 1
C20 C 0.4424(3) 0.04064(12) 0.1756(2) 0.0179(6) Uani 1 1 d . A 1
C21 C 0.5097(3) -0.00232(13) 0.2020(3) 0.0229(6) Uani 1 1 d . A 1
H21 H 0.4813 -0.0364 0.2107 0.027 Uiso 1 1 calc R A 1
C22 C 0.6175(3) 0.00465(14) 0.2155(3) 0.0257(7) Uani 1 1 d . A 1
H22 H 0.6605 -0.0244 0.2347 0.031 Uiso 1 1 calc R A 1
C23 C 0.6617(3) 0.05495(14) 0.2004(3) 0.0228(6) Uani 1 1 d . A 1
H23 H 0.7344 0.0590 0.2089 0.027 Uiso 1 1 calc R A 1
C24 C 0.5991(2) 0.09937(12) 0.1730(2) 0.0164(5) Uani 1 1 d . A 1
C25 C 0.3239(3) 0.03163(13) 0.1573(3) 0.0213(6) Uani 1 1 d . A 1
H25 H 0.2889 0.0668 0.1580 0.026 Uiso 1 1 calc R A 1
C26 C 0.2994(4) 0.00595(18) 0.0502(3) 0.0377(9) Uani 1 1 d . A 1
H26A H 0.2248 0.0005 0.0389 0.057 Uiso 1 1 calc R A 1
H26B H 0.3348 -0.0281 0.0473 0.057 Uiso 1 1 calc R A 1
H26C H 0.3231 0.0294 -0.0025 0.057 Uiso 1 1 calc R A 1
C27 C 0.2797(3) -0.00353(16) 0.2413(3) 0.0307(8) Uani 1 1 d . A 1
H27A H 0.2052 -0.0079 0.2269 0.046 Uiso 1 1 calc R A 1
H27B H 0.2929 0.0134 0.3077 0.046 Uiso 1 1 calc R A 1
H27C H 0.3133 -0.0381 0.2420 0.046 Uiso 1 1 calc R A 1
C28 C 0.6467(3) 0.15365(13) 0.1491(3) 0.0188(6) Uani 1 1 d . A 1
H28 H 0.6015 0.1817 0.1756 0.023 Uiso 1 1 calc R A 1
C29 C 0.7577(3) 0.16124(15) 0.2003(3) 0.0285(7) Uani 1 1 d . A 1
H29A H 0.7839 0.1961 0.1827 0.043 Uiso 1 1 calc R A 1
H29B H 0.8034 0.1339 0.1761 0.043 Uiso 1 1 calc R A 1
H29C H 0.7555 0.1585 0.2742 0.043 Uiso 1 1 calc R A 1
C30 C 0.6494(3) 0.16164(16) 0.0308(3) 0.0300(8) Uani 1 1 d . A 1
H30A H 0.6797 0.1961 0.0171 0.045 Uiso 1 1 calc R A 1
H30B H 0.5790 0.1600 -0.0008 0.045 Uiso 1 1 calc R A 1
H30C H 0.6913 0.1338 0.0026 0.045 Uiso 1 1 calc R A 1
C31 C 0.4558(3) 0.08215(15) 0.5347(3) 0.0251(7) Uani 1 1 d . A 1
H31A H 0.4586 0.1113 0.5847 0.030 Uiso 1 1 calc R A 1
H31B H 0.4212 0.0517 0.5649 0.030 Uiso 1 1 calc R A 1
C32 C 0.8913(4) -0.01271(16) 0.3937(3) 0.0346(9) Uani 1 1 d . B 1
H32A H 0.9508 -0.0361 0.4119 0.041 Uiso 1 1 calc R B 1
H32B H 0.8489 -0.0296 0.3375 0.041 Uiso 1 1 calc R B 1
C33 C 0.0416(4) 0.08201(19) 0.9479(4) 0.0403(10) Uani 1 1 d . C 1
H33A H 0.0680 0.0718 1.0173 0.048 Uiso 1 1 calc R C 1
H33B H 0.0891 0.1088 0.9226 0.048 Uiso 1 1 calc R C 1
Cl1 Cl 0.38177(7) 0.10297(4) 0.41911(7) 0.02780(18) Uani 1 1 d . A 1
Cl2 Cl 0.58413(8) 0.06392(4) 0.50746(9) 0.0370(2) Uani 1 1 d . A 1
Cl3 Cl 0.93745(10) 0.04970(4) 0.35196(9) 0.0439(3) Uani 1 1 d . B 1
Cl4 Cl 0.81528(9) -0.00534(5) 0.50183(10) 0.0477(3) Uani 1 1 d . B 1
Cl5 Cl -0.08408(9) 0.11016(5) 0.95282(11) 0.0473(3) Uani 1 1 d . C 1
Cl6 Cl 0.04062(10) 0.02490(5) 0.86631(9) 0.0451(3) Uani 1 1 d . C 1
F1 F 0.39027(18) 0.13055(9) 0.78160(18) 0.0320(5) Uani 1 1 d . D 1
F2 F 0.3227(2) 0.21366(9) 0.80664(17) 0.0317(5) Uani 1 1 d . D 1
F3 F 0.2188(2) 0.13998(11) 0.81673(19) 0.0395(6) Uani 1 1 d . D 1
F4 F 0.19372(18) 0.19753(10) 0.67983(19) 0.0342(5) Uani 1 1 d . D 1
F5 F 0.26127(19) 0.11414(9) 0.65595(18) 0.0336(5) Uani 1 1 d . D 1
F6 F 0.36459(18) 0.18806(9) 0.64617(17) 0.0299(5) Uani 1 1 d . D 1
N1 N 0.3247(2) 0.20645(10) 0.14756(19) 0.0139(4) Uani 1 1 d . A 1
N2 N 0.4211(2) 0.13629(10) 0.13531(19) 0.0138(4) Uani 1 1 d . A 1
P1 P 0.29126(7) 0.16414(3) 0.73078(7) 0.01933(16) Uani 1 1 d . D 1
Pd1 Pd 0.455728(18) 0.185321(9) 0.353351(17) 0.01401(6) Uani 1 1 d . A 1

loop_
_atom_site_aniso_label
_atom_site_aniso_U_11
_atom_site_aniso_U_22
_atom_site_aniso_U_33
_atom_site_aniso_U_23
_atom_site_aniso_U_13
_atom_site_aniso_U_12
C1 0.042(2) 0.0228(16) 0.0241(17) -0.0044(13) 0.0050(15) -0.0147(15)
C2A 0.024(2) 0.025(2) 0.024(2) -0.0052(18) -0.0037(18) -0.0076(18)
C3 0.041(2) 0.045(2) 0.0186(17) -0.0080(15) -0.0025(15) -0.0200(18)
C4 0.0152(12) 0.0103(12) 0.0139(12) 0.0005(9) 0.0010(10) -0.0013(9)
C5 0.0215(14) 0.0160(13) 0.0130(12) 0.0006(11) -0.0024(10) 0.0025(11)
C6 0.0204(14) 0.0168(13) 0.0111(13) -0.0011(10) -0.0031(10) 0.0020(11)
C7 0.0149(13) 0.0132(12) 0.0142(13) -0.0003(10) -0.0016(10) 0.0018(10)
C8 0.0176(13) 0.0131(13) 0.0154(13) 0.0004(10) -0.0002(10) 0.0007(10)
C9 0.0245(15) 0.0126(13) 0.0216(15) -0.0007(11) 0.0023(12) 0.0033(11)
C10 0.0230(15) 0.0171(14) 0.0232(16) -0.0024(12) 0.0015(12) 0.0052(12)
C11 0.0176(14) 0.0248(15) 0.0173(14) -0.0004(11) 0.0035(11) 0.0024(12)
C12 0.0158(13) 0.0180(13) 0.0168(14) 0.0011(11) -0.0002(11) 0.0007(10)
C13 0.0176(13) 0.0139(12) 0.0225(14) 0.0013(11) 0.0030(11) -0.0001(11)
C14 0.0247(16) 0.0174(14) 0.0314(18) 0.0031(13) 0.0002(14) -0.0028(12)
C15 0.0261(16) 0.0244(16) 0.0205(15) 0.0036(12) 0.0053(13) 0.0000(12)
C16 0.0180(13) 0.0214(14) 0.0238(15) 0.0022(12) 0.0023(11) -0.0016(12)
C17 0.036(2) 0.035(2) 0.046(2) 0.0066(18) -0.0107(18) -0.0181(17)
C18 0.036(2) 0.0297(19) 0.0273(18) 0.0106(14) 0.0071(15) -0.0008(15)
C19 0.0204(14) 0.0127(12) 0.0120(12) 0.0004(10) 0.0013(10) 0.0037(10)
C20 0.0222(14) 0.0133(13) 0.0183(14) 0.0006(10) 0.0017(11) 0.0012(11)
C21 0.0303(17) 0.0139(13) 0.0245(16) 0.0032(11) 0.0024(13) 0.0019(12)
C22 0.0313(18) 0.0167(14) 0.0288(18) 0.0039(12) 0.0004(14) 0.0084(13)
C23 0.0200(15) 0.0220(15) 0.0262(17) 0.0029(12) -0.0002(12) 0.0045(12)
C24 0.0219(14) 0.0147(13) 0.0127(13) -0.0009(10) 0.0016(11) 0.0017(11)
C25 0.0210(15) 0.0148(13) 0.0281(17) 0.0012(12) 0.0003(12) -0.0014(11)
C26 0.043(2) 0.037(2) 0.032(2) -0.0052(17) -0.0068(17) -0.0137(18)
C27 0.0301(19) 0.0282(18) 0.034(2) 0.0027(15) 0.0062(15) -0.0083(14)
C28 0.0200(14) 0.0169(14) 0.0197(15) 0.0002(11) 0.0022(11) 0.0021(11)
C29 0.0253(17) 0.0267(17) 0.0328(19) -0.0046(14) -0.0021(14) -0.0032(14)
C30 0.0302(18) 0.0323(19) 0.0277(18) 0.0089(15) 0.0038(15) -0.0075(15)
C31 0.0328(18) 0.0252(16) 0.0175(15) 0.0032(12) 0.0027(13) 0.0063(14)
C32 0.043(2) 0.0254(18) 0.037(2) -0.0003(15) 0.0133(18) -0.0023(16)
C33 0.039(2) 0.045(2) 0.038(2) -0.0026(19) 0.0075(18) -0.0079(19)
Cl1 0.0343(4) 0.0262(4) 0.0220(4) 0.0076(3) -0.0049(3) -0.0107(3)
Cl2 0.0308(5) 0.0294(4) 0.0505(6) -0.0072(4) 0.0014(4) 0.0054(4)
Cl3 0.0549(7) 0.0296(5) 0.0474(6) 0.0032(4) 0.0033(5) -0.0090(4)
Cl4 0.0397(6) 0.0542(7) 0.0514(7) -0.0132(5) 0.0186(5) -0.0091(5)
Cl5 0.0407(6) 0.0410(6) 0.0612(8) 0.0016(5) 0.0114(5) -0.0044(5)
Cl6 0.0491(6) 0.0502(6) 0.0367(6) -0.0016(5) 0.0075(5) 0.0004(5)
F1 0.0333(12) 0.0249(11) 0.0371(13) 0.0029(9) -0.0028(10) 0.0055(9)
F2 0.0493(14) 0.0225(10) 0.0229(11) -0.0066(8) 0.0002(10) 0.0011(9)
F3 0.0416(14) 0.0449(14) 0.0341(13) 0.0070(11) 0.0182(11) -0.0070(11)
F4 0.0296(11) 0.0372(13) 0.0353(13) 0.0028(10) -0.0015(9) 0.0108(9)
F5 0.0425(13) 0.0236(10) 0.0345(12) -0.0089(9) 0.0003(10) -0.0071(9)
F6 0.0363(12) 0.0286(11) 0.0262(11) 0.0012(9) 0.0124(9) -0.0043(9)
N1 0.0158(11) 0.0123(11) 0.0134(11) 0.0013(9) -0.0007(9) 0.0004(9)
N2 0.0162(11) 0.0114(10) 0.0136(11) 0.0006(8) -0.0009(9) 0.0009(9)
P1 0.0227(4) 0.0179(4) 0.0178(4) -0.0003(3) 0.0047(3) 0.0002(3)
Pd1 0.01529(10) 0.01408(10) 0.01242(9) -0.00030(8) -0.00079(7) -0.00094(8)

loop_
_atom_type_symbol
_atom_type_description
_atom_type_scat_dispersion_real
_atom_type_scat_dispersion_imag
_atom_type_scat_source
C C 0.0033 0.0016 'International Tables Vol C Tables 4.2.6.8 and 6.1.1.4'
H H 0.0000 0.0000 'International Tables Vol C Tables 4.2.6.8 and 6.1.1.4'
Cl Cl 0.1484 0.1585 'International Tables Vol C Tables 4.2.6.8 and 6.1.1.4'
F F 0.0171 0.0103 'International Tables Vol C Tables 4.2.6.8 and 6.1.1.4'
N N 0.0061 0.0033 'International Tables Vol C Tables 4.2.6.8 and 6.1.1.4'
P P 0.1023 0.0942 'International Tables Vol C Tables 4.2.6.8 and 6.1.1.4'
Pd Pd -0.9988 1.0072 'International Tables Vol C Tables 4.2.6.8 and 6.1.1.4'

loop_
_geom_angle_atom_site_label_1
_geom_angle_atom_site_label_2
_geom_angle_atom_site_label_3
_geom_angle
_geom_angle_publ_flag
C2A C1 Pd1 74.5(3) y
C1 C2A C3 122.7(5) y
C1 C2A Pd1 68.6(2) y
C3 C2A Pd1 73.6(2) y
C2A C3 Pd1 69.0(2) y
N1 C4 N2 103.9(2) y
N1 C4 Pd1 128.6(2) y
N2 C4 Pd1 127.3(2) y
C6 C5 N1 107.2(3) y
C5 C6 N2 106.2(3) y
C12 C7 C8 123.2(3) y
C12 C7 N1 118.2(3) y
C8 C7 N1 118.5(3) y
C9 C8 C7 116.8(3) y
C9 C8 C13 119.7(3) y
C7 C8 C13 123.5(3) y
C10 C9 C8 121.3(3) y
C9 C10 C11 120.3(3) y
C10 C11 C12 120.7(3) y
C11 C12 C7 117.6(3) y
C11 C12 C16 119.0(3) y
C7 C12 C16 123.3(3) y
C8 C13 C15 110.7(3) y
C8 C13 C14 112.6(3) y
C15 C13 C14 109.7(3) y
C12 C16 C17 110.5(3) y
C12 C16 C18 111.4(3) y
C17 C16 C18 111.6(3) y
C20 C19 C24 123.0(3) y
C20 C19 N2 118.0(3) y
C24 C19 N2 119.0(3) y
C21 C20 C19 117.0(3) y
C21 C20 C25 120.6(3) y
C19 C20 C25 122.3(3) y
C22 C21 C20 121.5(3) y
C21 C22 C23 120.2(3) y
C22 C23 C24 121.2(3) y
C23 C24 C19 117.1(3) y
C23 C24 C28 121.7(3) y
C19 C24 C28 121.1(3) y
C20 C25 C27 112.4(3) y
C20 C25 C26 109.8(3) y
C27 C25 C26 109.9(3) y
C24 C28 C29 113.0(3) y
C24 C28 C30 110.6(3) y
C29 C28 C30 109.3(3) y
Cl2 C31 Cl1 110.64(19) y
Cl3 C32 Cl4 111.4(2) y
Cl5 C33 Cl6 111.9(3) y
C31 Cl1 Pd1 109.95(13) y
C4 N1 C5 111.3(2) y
C4 N1 C7 125.2(2) y
C5 N1 C7 123.4(2) y
C4 N2 C6 111.4(2) y
C4 N2 C19 124.2(2) y
C6 N2 C19 124.3(2) y
F4 P1 F6 89.91(13) y
F4 P1 F5 90.42(13) y
F6 P1 F5 90.08(13) y
F4 P1 F2 90.45(13) y
F6 P1 F2 90.01(12) y
F5 P1 F2 179.12(14) y
F4 P1 F3 90.74(14) y
F6 P1 F3 179.30(15) y
F5 P1 F3 90.20(14) y
F2 P1 F3 89.69(13) y
F4 P1 F1 179.60(15) y
F6 P1 F1 89.69(13) y
F5 P1 F1 89.54(13) y
F2 P1 F1 89.58(13) y
F3 P1 F1 89.67(14) y
C4 Pd1 C1 96.23(13) y
C4 Pd1 C2A 127.76(16) y
C1 Pd1 C2A 36.89(17) y
C4 Pd1 C3 164.28(13) y
C1 Pd1 C3 68.09(15) y
C2A Pd1 C3 37.39(17) y
C4 Pd1 Cl1 95.28(8) y
C1 Pd1 Cl1 167.08(10) y
C2A Pd1 Cl1 134.70(14) y
C3 Pd1 Cl1 100.43(11) y

loop_
_geom_bond_atom_site_label_1
_geom_bond_atom_site_label_2
_geom_bond_distance
_geom_bond_publ_flag
C1 C2A 1.342(6) y
C1 Pd1 2.082(3) y
C2A C3 1.401(6) y
C2A Pd1 2.154(4) y
C3 Pd1 2.213(4) y
C4 N1 1.359(4) y
C4 N2 1.363(4) y
C4 Pd1 2.050(3) y
C5 C6 1.346(4) y
C5 N1 1.383(4) y
C6 N2 1.390(4) y
C7 C12 1.398(4) y
C7 C8 1.404(4) y
C7 N1 1.449(4) y
C8 C9 1.398(4) y
C8 C13 1.523(4) y
C9 C10 1.387(5) y
C10 C11 1.390(5) y
C11 C12 1.395(4) y
C12 C16 1.522(4) y
C13 C15 1.529(5) y
C13 C14 1.536(4) y
C16 C17 1.531(5) y
C16 C18 1.538(5) y
C19 C20 1.404(4) y
C19 C24 1.409(4) y
C19 N2 1.446(4) y
C20 C21 1.396(4) y
C20 C25 1.527(5) y
C21 C22 1.382(5) y
C22 C23 1.389(5) y
C23 C24 1.393(4) y
C24 C28 1.519(4) y
C25 C27 1.530(5) y
C25 C26 1.537(5) y
C28 C29 1.529(5) y
C28 C30 1.544(5) y
C31 Cl2 1.753(4) y
C31 Cl1 1.787(3) y
C32 Cl3 1.756(4) y
C32 Cl4 1.762(4) y
C33 Cl5 1.751(5) y
C33 Cl6 1.767(5) y
Cl1 Pd1 2.4294(8) y
F1 P1 1.613(2) y
F2 P1 1.607(2) y
F3 P1 1.607(2) y
F4 P1 1.597(2) y
F5 P1 1.604(2) y
F6 P1 1.600(2) y
